data_2244056
loop_
_publ_author_name
'Benarous, Nesrine'
'Moussa Slimane, Nabila'
'Bougueria, Hassiba'
'Boutebdja, Mehdi'
'Cherouana, Aouatef'

_publ_section_title
;
 Crystal structure and Hirshfeld surface analysis of
 2-(2-hydroxyphenyl)quinoline-6-sulfonamide
;
_journal_coeditor_code ZN2017
_journal_issue 4
_journal_name_full 'Acta Crystallographica Section E'
_journal_page_first
;
;
_journal_paper_doi 10.1107/S2056989022002870
_journal_volume 78
_journal_year 2022
_chemical_formula_iupac 'C15 H12 N2 O3 S'
_chemical_formula_moiety 'C15 H12 N2 O3 S'
_chemical_formula_sum 'C15 H12 N2 O3 S'
_chemical_formula_weight 300.33
_chemical_name_systematic
;
2-(2-Hydroxyphenyl)quinoline-6-sulfonamide
;
_space_group_crystal_system monoclinic
_space_group_IT_number 14
_space_group_name_Hall '-P 2ybc'
_space_group_name_H-M_alt 'P 1 21/c 1'
_atom_sites_solution_hydrogens mixed
_audit_creation_method
;
Olex2 1.5
(compiled 2021.12.09 svn.r5202d8cf for OlexSys, GUI svn.r6439)
;
_cell_angle_alpha 90
_cell_angle_beta 91.728(3)
_cell_angle_gamma 90
_cell_formula_units_Z 8
_cell_length_a 5.7667(2)
_cell_length_b 28.4129(7)
_cell_length_c 15.5339(5)
_cell_measurement_reflns_used 81539
_cell_measurement_temperature 100(2)
_cell_measurement_theta_max 25.027
_cell_measurement_theta_min 3.393
_cell_volume 2544.05(14)
_computing_cell_refinement
;
SAINT (Bruker, 2012)
;
_computing_data_collection
;
APEX2 (Bruker, 2012)
;
_computing_data_reduction
;
SAINT (Bruker, 2012)
;
_computing_molecular_graphics
;
<i>OLEX2</i> (Dolomanov <i>et al.</i>,  2009)
;
_computing_publication_material
;
<i>OLEX2</i> (Dolomanov <i>et al.</i>,  2009) and
PLATON (Spek, 2020)
;
_computing_structure_refinement
;
<i>SHELXL2018/3</i> (Sheldrick, 2015b)
;
_computing_structure_solution
;
<i>SHELXT2018/2</i> (Sheldrick, 2015a)
;
_diffrn_ambient_temperature 100(2)
_diffrn_measured_fraction_theta_full 0.994
_diffrn_measured_fraction_theta_max 0.994
_diffrn_measurement_device_type 'Nonius KappaCCD'
_diffrn_measurement_method '\w scans'
_diffrn_radiation_source 'fine-focus sealed tube'
_diffrn_radiation_type MoK\a
_diffrn_radiation_wavelength 0.71073
_diffrn_reflns_av_R_equivalents 0.1030
_diffrn_reflns_av_unetI/netI 0.0442
_diffrn_reflns_limit_h_max 6
_diffrn_reflns_limit_h_min -6
_diffrn_reflns_limit_k_max 33
_diffrn_reflns_limit_k_min -33
_diffrn_reflns_limit_l_max 18
_diffrn_reflns_limit_l_min -18
_diffrn_reflns_number 81539
_diffrn_reflns_theta_full 25.027
_diffrn_reflns_theta_max 25.027
_diffrn_reflns_theta_min 3.393
_diffrn_source x-ray
_exptl_absorpt_coefficient_mu 0.267
_exptl_absorpt_correction_type none
_exptl_crystal_colour yellow
_exptl_crystal_density_diffrn 1.568
_exptl_crystal_description block
_exptl_crystal_F_000 1248
_exptl_crystal_size_max 0.18
_exptl_crystal_size_mid 0.11
_exptl_crystal_size_min 0.05
_refine_diff_density_max 0.359
_refine_diff_density_min -0.579
_refine_ls_extinction_method none
_refine_ls_goodness_of_fit_ref 1.053
_refine_ls_hydrogen_treatment mixed
_refine_ls_matrix_type full
_refine_ls_number_parameters 397
_refine_ls_number_reflns 4473
_refine_ls_number_restraints 2
_refine_ls_restrained_S_all 1.053
_refine_ls_R_factor_all 0.0920
_refine_ls_R_factor_gt 0.0596
_refine_ls_shift/su_max 0.000
_refine_ls_shift/su_mean 0.000
_refine_ls_structure_factor_coef Fsqd
_refine_ls_weighting_details 'w=1/[\s^2^(Fo^2^)+(0.1002P)^2^+1.3957P] where P=(Fo^2^+2Fc^2^)/3'
_refine_ls_weighting_scheme calc
_refine_ls_wR_factor_gt 0.1562
_refine_ls_wR_factor_ref 0.1838
_reflns_number_gt 3058
_reflns_number_total 4473
_reflns_threshold_expression 'I > 2\s(I)'
_cod_data_source_file zn2017sup1.cif
_cod_data_source_block I
_cod_database_code 2244056
_shelx_space_group_comment
;
The symmetry employed for this shelxl refinement is uniquely defined
by the following loop, which should always be used as a source of
symmetry information in preference to the above space-group names.
They are only intended as comments.
;
_shelx_estimated_absorpt_t_min 0.954
_shelx_estimated_absorpt_t_max 0.987

loop_
_space_group_symop_operation_xyz
'x, y, z'
'-x, y+1/2, -z+1/2'
'-x, -y, -z'
'x, -y-1/2, z-1/2'

loop_
_atom_site_type_symbol
_atom_site_label
_atom_site_fract_x
_atom_site_fract_y
_atom_site_fract_z
_atom_site_U_iso_or_equiv
_atom_site_adp_type
_atom_site_calc_flag
_atom_site_occupancy
_atom_site_disorder_assembly
_atom_site_disorder_group
S S1B 0.43707(17) 0.26762(3) 0.54873(6) 0.0427(3) Uani d 1 . .
S S1A 0.0621(2) 0.22144(3) 0.29850(7) 0.0542(4) Uani d 1 . .
O O1B 0.8560(4) 0.54324(8) 0.56908(17) 0.0415(6) Uani d 1 . .
H H1B 0.793(7) 0.5165(9) 0.559(3) 0.062 Uiso d 1 . .
O O2B 0.5936(4) 0.25170(9) 0.48546(17) 0.0472(7) Uani d 1 . .
O O1A 0.3524(4) -0.04503(9) 0.4612(2) 0.0510(7) Uani d 1 . .
O O3B 0.1941(5) 0.26115(10) 0.5344(2) 0.0608(9) Uani d 1 . .
N N1B 0.5920(5) 0.47193(9) 0.59665(18) 0.0334(7) Uani d 1 . .
O O2A 0.3019(6) 0.23513(9) 0.29823(19) 0.0604(9) Uani d 1 . .
O O3A -0.0705(6) 0.22426(10) 0.22008(19) 0.0656(9) Uani d 1 . .
N N1A 0.0991(5) 0.02087(10) 0.39571(19) 0.0382(7) Uani d 1 . .
N N2B 0.5049(8) 0.24069(11) 0.6371(2) 0.0552(10) Uani d 1 . .
H H2BA 0.380(8) 0.2476(17) 0.664(3) 0.066 Uiso d 1 . .
H H2BB 0.653(9) 0.2448(17) 0.646(3) 0.066 Uiso d 1 . .
C C15B 0.5513(6) 0.42388(11) 0.5876(2) 0.0320(8) Uani d 1 . .
C C7B 0.4401(5) 0.49941(11) 0.6335(2) 0.0328(8) Uani d 1 . .
C C10B 0.3518(6) 0.40222(11) 0.6190(2) 0.0316(8) Uani d 1 . .
C C11B 0.3197(6) 0.35382(11) 0.6058(2) 0.0316(8) Uani d 1 . .
H H11B 0.184184 0.338807 0.625647 0.038 Uiso calc 1 . .
C C12B 0.4831(6) 0.32827(12) 0.5646(2) 0.0323(8) Uani d 1 . .
C C7A -0.0617(6) -0.00943(12) 0.3720(2) 0.0344(8) Uani d 1 . .
C C6B 0.4950(6) 0.54968(11) 0.6434(2) 0.0318(8) Uani d 1 . .
C C1B 0.7007(6) 0.56924(12) 0.6119(2) 0.0329(8) Uani d 1 . .
C C6A -0.0177(6) -0.05960(11) 0.3894(2) 0.0332(8) Uani d 1 . .
C C5B 0.3413(6) 0.57959(12) 0.6855(2) 0.0349(8) Uani d 1 . .
H H5B 0.201567 0.567044 0.706798 0.042 Uiso calc 1 . .
C C13B 0.6843(6) 0.34967(12) 0.5342(2) 0.0355(8) Uani d 1 . .
H H13B 0.797853 0.331376 0.506364 0.043 Uiso calc 1 . .
C C14B 0.7158(6) 0.39730(12) 0.5450(2) 0.0339(8) Uani d 1 . .
H H14B 0.849790 0.412131 0.523458 0.041 Uiso calc 1 . .
N N2A -0.0595(10) 0.25402(12) 0.3687(3) 0.0700(14) Uani d 1 . .
H H2AA 0.030(9) 0.258(2) 0.416(3) 0.084 Uiso d 1 . .
H H2AB -0.215(9) 0.2471(19) 0.371(3) 0.084 Uiso d 1 . .
C C1A 0.1874(6) -0.07528(12) 0.4322(2) 0.0369(8) Uani d 1 . .
C C2B 0.7453(6) 0.61686(12) 0.6239(2) 0.0381(8) Uani d 1 . .
H H2B 0.884080 0.629988 0.602850 0.046 Uiso calc 1 . .
C C3B 0.5928(6) 0.64522(12) 0.6654(2) 0.0397(9) Uani d 1 . .
H H3B 0.626395 0.677708 0.673074 0.048 Uiso calc 1 . .
C C15A 0.0715(6) 0.06803(12) 0.3764(2) 0.0402(9) Uani d 1 . .
C C4B 0.3887(6) 0.62652(12) 0.6964(2) 0.0394(9) Uani d 1 . .
H H4B 0.282487 0.646201 0.725088 0.047 Uiso calc 1 . .
C C3A 0.0600(6) -0.15561(12) 0.4198(2) 0.0413(9) Uani d 1 . .
H H3A 0.085728 -0.188177 0.430152 0.050 Uiso calc 1 . .
C C5A -0.1792(7) -0.09350(13) 0.3627(2) 0.0420(9) Uani d 1 . .
H H5A -0.317622 -0.083773 0.333166 0.050 Uiso calc 1 . .
C C12A 0.0561(7) 0.16215(12) 0.3321(2) 0.0418(9) Uani d 1 . .
C C14A 0.2468(6) 0.09824(12) 0.4045(3) 0.0432(9) Uani d 1 . .
H H14A 0.372049 0.086394 0.439259 0.052 Uiso calc 1 . .
C C2A 0.2235(6) -0.12309(12) 0.4460(3) 0.0418(9) Uani d 1 . .
H H2A 0.363317 -0.133402 0.473891 0.050 Uiso calc 1 . .
C C13A 0.2416(7) 0.14491(13) 0.3828(3) 0.0441(9) Uani d 1 . .
H H13A 0.362635 0.165385 0.402071 0.053 Uiso calc 1 . .
C C4A -0.1436(7) -0.14054(13) 0.3781(3) 0.0467(10) Uani d 1 . .
H H4A -0.257925 -0.162833 0.360184 0.056 Uiso calc 1 . .
C C11A -0.1244(7) 0.13377(13) 0.3064(3) 0.0496(10) Uani d 1 . .
H H11A -0.251397 0.146160 0.273282 0.060 Uiso calc 1 . .
C C10A -0.1193(7) 0.08580(13) 0.3298(3) 0.0472(10) Uani d 1 . .
C C8B 0.2383(9) 0.47967(18) 0.6658(3) 0.0719(14) Uani d 1 . .
H H8B 0.128880 0.499032 0.693443 0.086 Uiso calc 1 . .
C C9B 0.1984(9) 0.4318(2) 0.6572(3) 0.0758(14) Uani d 1 . .
H H9B 0.059364 0.419024 0.678730 0.091 Uiso calc 1 . .
C C8A -0.2589(9) 0.00637(19) 0.3285(3) 0.0768(15) Uani d 1 . .
H H8A -0.376457 -0.015445 0.311468 0.092 Uiso calc 1 . .
C C9A -0.2877(10) 0.05392(19) 0.3092(4) 0.0781(15) Uani d 1 . .
H H9A -0.427266 0.064244 0.281171 0.094 Uiso calc 1 . .
H H1A 0.299(10) -0.0174(11) 0.448(4) 0.117 Uiso d 1 . .

loop_
_atom_site_aniso_label
_atom_site_aniso_U_11
_atom_site_aniso_U_22
_atom_site_aniso_U_33
_atom_site_aniso_U_12
_atom_site_aniso_U_13
_atom_site_aniso_U_23
S1B 0.0467(6) 0.0297(5) 0.0529(6) -0.0118(4) 0.0204(4) -0.0139(4)
S1A 0.0887(9) 0.0228(5) 0.0533(7) 0.0071(5) 0.0400(6) 0.0043(4)
O1B 0.0353(13) 0.0271(13) 0.0627(17) -0.0064(11) 0.0140(12) -0.0010(12)
O2B 0.0527(16) 0.0352(15) 0.0547(17) -0.0069(12) 0.0198(13) -0.0160(12)
O1A 0.0411(15) 0.0271(14) 0.084(2) -0.0025(12) -0.0145(14) 0.0052(13)
O3B 0.0464(17) 0.0471(17) 0.090(2) -0.0215(13) 0.0276(15) -0.0315(15)
N1B 0.0345(15) 0.0240(15) 0.0421(17) -0.0030(12) 0.0061(13) 0.0014(12)
O2A 0.092(2) 0.0278(14) 0.0642(19) -0.0076(14) 0.0472(17) -0.0009(12)
O3A 0.103(2) 0.0396(17) 0.0556(19) 0.0231(16) 0.0297(17) 0.0169(13)
N1A 0.0396(17) 0.0273(16) 0.0475(18) -0.0027(13) -0.0012(13) 0.0015(13)
N2B 0.079(3) 0.0261(17) 0.062(2) -0.0065(18) 0.033(2) -0.0044(15)
C15B 0.0348(18) 0.0239(17) 0.0372(19) -0.0069(14) 0.0014(15) -0.0002(14)
C7B 0.0320(18) 0.0282(18) 0.039(2) -0.0035(14) 0.0089(15) 0.0015(15)
C10B 0.0305(18) 0.0278(18) 0.0371(19) -0.0003(14) 0.0072(15) -0.0017(14)
C11B 0.0317(18) 0.0296(18) 0.0339(18) -0.0100(14) 0.0048(14) 0.0000(14)
C12B 0.0367(19) 0.0264(18) 0.0340(18) -0.0050(14) 0.0077(15) -0.0045(14)
C7A 0.0365(19) 0.0290(19) 0.037(2) -0.0016(15) -0.0010(15) 0.0036(15)
C6B 0.0355(18) 0.0259(18) 0.0341(19) -0.0009(14) 0.0039(15) 0.0020(14)
C1B 0.0325(18) 0.0273(18) 0.0390(19) 0.0003(14) 0.0030(15) 0.0047(14)
C6A 0.0390(19) 0.0273(18) 0.0334(18) -0.0021(15) 0.0044(15) 0.0003(14)
C5B 0.0370(19) 0.0286(19) 0.039(2) -0.0018(15) 0.0048(15) 0.0024(15)
C13B 0.0370(19) 0.0307(19) 0.039(2) -0.0028(15) 0.0103(16) -0.0058(15)
C14B 0.0319(18) 0.0320(19) 0.0383(19) -0.0083(15) 0.0074(15) -0.0026(15)
N2A 0.118(4) 0.0254(18) 0.070(3) 0.011(2) 0.057(3) 0.0023(18)
C1A 0.0335(19) 0.0277(19) 0.050(2) -0.0021(15) 0.0046(16) 0.0023(16)
C2B 0.038(2) 0.0295(19) 0.047(2) -0.0072(15) 0.0000(16) 0.0081(16)
C3B 0.050(2) 0.0253(18) 0.043(2) -0.0021(16) -0.0039(17) 0.0016(15)
C15A 0.050(2) 0.0251(18) 0.046(2) 0.0015(16) 0.0096(18) 0.0027(16)
C4B 0.050(2) 0.0282(19) 0.040(2) 0.0059(16) 0.0029(17) -0.0004(15)
C3A 0.053(2) 0.0242(19) 0.047(2) -0.0025(16) 0.0100(18) 0.0008(16)
C5A 0.047(2) 0.033(2) 0.045(2) -0.0085(16) -0.0067(17) 0.0027(16)
C12A 0.058(2) 0.0223(18) 0.046(2) 0.0005(17) 0.0193(19) -0.0013(16)
C14A 0.043(2) 0.0271(19) 0.059(2) -0.0030(16) 0.0023(18) 0.0013(17)
C2A 0.043(2) 0.029(2) 0.054(2) 0.0017(16) 0.0056(18) 0.0036(17)
C13A 0.048(2) 0.0265(19) 0.058(2) -0.0043(16) 0.0100(19) -0.0034(17)
C4A 0.054(2) 0.029(2) 0.057(2) -0.0132(17) -0.0004(19) -0.0020(17)
C11A 0.062(3) 0.030(2) 0.057(2) 0.0102(19) 0.001(2) 0.0028(18)
C10A 0.050(2) 0.031(2) 0.061(3) -0.0032(18) -0.0034(19) -0.0040(18)
C8B 0.075(3) 0.062(3) 0.079(4) 0.002(3) 0.017(3) -0.004(3)
C9B 0.074(3) 0.075(4) 0.079(4) -0.014(3) 0.015(3) 0.003(3)
C8A 0.080(4) 0.067(3) 0.083(4) -0.011(3) 0.000(3) -0.003(3)
C9A 0.082(3) 0.074(4) 0.078(4) 0.008(3) -0.009(3) 0.003(3)

loop_
_atom_type_symbol
_atom_type_description
_atom_type_scat_dispersion_real
_atom_type_scat_dispersion_imag
_atom_type_scat_source
C C 0.0033 0.0016 'International Tables Vol C Tables 4.2.6.8 and 6.1.1.4'
H H 0.0000 0.0000 'International Tables Vol C Tables 4.2.6.8 and 6.1.1.4'
N N 0.0061 0.0033 'International Tables Vol C Tables 4.2.6.8 and 6.1.1.4'
O O 0.0106 0.0060 'International Tables Vol C Tables 4.2.6.8 and 6.1.1.4'
S S 0.1246 0.1234 'International Tables Vol C Tables 4.2.6.8 and 6.1.1.4'

loop_
_geom_angle_atom_site_label_1
_geom_angle_atom_site_label_2
_geom_angle_atom_site_label_3
_geom_angle_site_symmetry_1
_geom_angle_site_symmetry_3
_geom_angle
_geom_angle_publ_flag
O2B S1B N2B . . 107.10(19) ?
O2B S1B C12B . . 108.09(15) ?
O3B S1B O2B . . 119.39(17) ?
O3B S1B N2B . . 106.6(2) ?
O3B S1B C12B . . 106.96(16) ?
N2B S1B C12B . . 108.33(17) ?
O2A S1A N2A . . 106.6(2) ?
O2A S1A C12A . . 106.65(18) ?
O3A S1A O2A . . 118.37(18) ?
O3A S1A N2A . . 108.3(2) ?
O3A S1A C12A . . 107.01(19) ?
N2A S1A C12A . . 109.67(18) ?
C1B O1B H1B . . 107(3) ?
C1A O1A H1A . . 105(4) ?
C7B N1B C15B . . 120.9(3) ?
C7A N1A C15A . . 120.0(3) ?
S1B N2B H2BA . . 97(3) ?
S1B N2B H2BB . . 106(3) ?
H2BA N2B H2BB . . 136(4) ?
N1B C15B C10B . . 122.1(3) ?
N1B C15B C14B . . 117.7(3) ?
C14B C15B C10B . . 120.2(3) ?
N1B C7B C6B . . 118.5(3) ?
N1B C7B C8B . . 119.3(3) ?
C8B C7B C6B . . 122.1(3) ?
C11B C10B C15B . . 119.0(3) ?
C9B C10B C15B . . 115.4(3) ?
C9B C10B C11B . . 125.5(3) ?
C10B C11B H11B . . 120.0 ?
C12B C11B C10B . . 120.0(3) ?
C12B C11B H11B . . 120.0 ?
C11B C12B S1B . . 118.9(2) ?
C11B C12B C13B . . 121.1(3) ?
C13B C12B S1B . . 120.0(2) ?
N1A C7A C6A . . 117.9(3) ?
N1A C7A C8A . . 119.3(4) ?
C8A C7A C6A . . 122.7(4) ?
C1B C6B C7B . . 121.8(3) ?
C5B C6B C7B . . 120.0(3) ?
C5B C6B C1B . . 118.2(3) ?
O1B C1B C6B . . 122.1(3) ?
O1B C1B C2B . . 118.4(3) ?
C2B C1B C6B . . 119.4(3) ?
C1A C6A C7A . . 122.0(3) ?
C5A C6A C7A . . 120.3(3) ?
C5A C6A C1A . . 117.7(3) ?
C6B C5B H5B . . 119.3 ?
C4B C5B C6B . . 121.4(3) ?
C4B C5B H5B . . 119.3 ?
C12B C13B H13B . . 120.3 ?
C14B C13B C12B . . 119.5(3) ?
C14B C13B H13B . . 120.3 ?
C15B C14B H14B . . 119.9 ?
C13B C14B C15B . . 120.1(3) ?
C13B C14B H14B . . 119.9 ?
S1A N2A H2AA . . 112(4) ?
S1A N2A H2AB . . 110(3) ?
H2AA N2A H2AB . . 122(5) ?
O1A C1A C6A . . 121.9(3) ?
O1A C1A C2A . . 118.0(3) ?
C2A C1A C6A . . 120.0(3) ?
C1B C2B H2B . . 119.4 ?
C3B C2B C1B . . 121.2(3) ?
C3B C2B H2B . . 119.4 ?
C2B C3B H3B . . 120.0 ?
C2B C3B C4B . . 120.1(3) ?
C4B C3B H3B . . 120.0 ?
N1A C15A C14A . . 117.0(3) ?
N1A C15A C10A . . 123.3(3) ?
C14A C15A C10A . . 119.7(3) ?
C5B C4B C3B . . 119.7(3) ?
C5B C4B H4B . . 120.1 ?
C3B C4B H4B . . 120.1 ?
C2A C3A H3A . . 120.2 ?
C2A C3A C4A . . 119.5(3) ?
C4A C3A H3A . . 120.2 ?
C6A C5A H5A . . 119.1 ?
C4A C5A C6A . . 121.7(4) ?
C4A C5A H5A . . 119.1 ?
C13A C12A S1A . . 118.7(3) ?
C11A C12A S1A . . 119.9(3) ?
C11A C12A C13A . . 121.4(3) ?
C15A C14A H14A . . 119.6 ?
C13A C14A C15A . . 120.8(4) ?
C13A C14A H14A . . 119.6 ?
C1A C2A H2A . . 119.5 ?
C3A C2A C1A . . 120.9(3) ?
C3A C2A H2A . . 119.5 ?
C12A C13A H13A . . 120.4 ?
C14A C13A C12A . . 119.3(3) ?
C14A C13A H13A . . 120.4 ?
C3A C4A H4A . . 120.0 ?
C5A C4A C3A . . 120.0(3) ?
C5A C4A H4A . . 120.0 ?
C12A C11A H11A . . 120.5 ?
C12A C11A C10A . . 119.0(4) ?
C10A C11A H11A . . 120.5 ?
C15A C10A C11A . . 119.6(4) ?
C9A C10A C15A . . 115.4(4) ?
C9A C10A C11A . . 125.0(4) ?
C7B C8B H8B . . 120.1 ?
C9B C8B C7B . . 119.8(4) ?
C9B C8B H8B . . 120.1 ?
C10B C9B C8B . . 122.5(4) ?
C10B C9B H9B . . 118.8 ?
C8B C9B H9B . . 118.8 ?
C7A C8A H8A . . 119.6 ?
C7A C8A C9A . . 120.8(5) ?
C9A C8A H8A . . 119.6 ?
C10A C9A C8A . . 121.1(5) ?
C10A C9A H9A . . 119.5 ?
C8A C9A H9A . . 119.5 ?

loop_
_geom_bond_atom_site_label_1
_geom_bond_atom_site_label_2
_geom_bond_site_symmetry_2
_geom_bond_distance
_geom_bond_publ_flag
S1B O2B . 1.428(2) ?
S1B O3B . 1.424(3) ?
S1B N2B . 1.610(4) ?
S1B C12B . 1.760(3) ?
S1A O2A . 1.437(3) ?
S1A O3A . 1.421(4) ?
S1A N2A . 1.607(4) ?
S1A C12A . 1.764(4) ?
O1B H1B . 0.854(19) ?
O1B C1B . 1.351(4) ?
O1A C1A . 1.350(4) ?
O1A H1A . 0.87(2) ?
N1B C15B . 1.392(4) ?
N1B C7B . 1.317(4) ?
N1A C7A . 1.310(4) ?
N1A C15A . 1.381(4) ?
N2B H2BA . 0.87(5) ?
N2B H2BB . 0.87(5) ?
C15B C10B . 1.405(4) ?
C15B C14B . 1.394(5) ?
C7B C6B . 1.470(5) ?
C7B C8B . 1.398(6) ?
C10B C11B . 1.401(5) ?
C10B C9B . 1.369(6) ?
C11B H11B . 0.9500 ?
C11B C12B . 1.365(4) ?
C12B C13B . 1.404(4) ?
C7A C6A . 1.472(5) ?
C7A C8A . 1.380(6) ?
C6B C1B . 1.411(5) ?
C6B C5B . 1.403(5) ?
C1B C2B . 1.389(5) ?
C6A C1A . 1.411(5) ?
C6A C5A . 1.394(5) ?
C5B H5B . 0.9500 ?
C5B C4B . 1.371(5) ?
C13B H13B . 0.9500 ?
C13B C14B . 1.375(5) ?
C14B H14B . 0.9500 ?
N2A H2AA . 0.89(5) ?
N2A H2AB . 0.92(5) ?
C1A C2A . 1.390(5) ?
C2B H2B . 0.9500 ?
C2B C3B . 1.369(5) ?
C3B H3B . 0.9500 ?
C3B C4B . 1.390(5) ?
C15A C14A . 1.387(5) ?
C15A C10A . 1.393(5) ?
C4B H4B . 0.9500 ?
C3A H3A . 0.9500 ?
C3A C2A . 1.373(5) ?
C3A C4A . 1.392(5) ?
C5A H5A . 0.9500 ?
C5A C4A . 1.372(5) ?
C12A C13A . 1.398(5) ?
C12A C11A . 1.367(5) ?
C14A H14A . 0.9500 ?
C14A C13A . 1.368(5) ?
C2A H2A . 0.9500 ?
C13A H13A . 0.9500 ?
C4A H4A . 0.9500 ?
C11A H11A . 0.9500 ?
C11A C10A . 1.411(5) ?
C10A C9A . 1.359(6) ?
C8B H8B . 0.9500 ?
C8B C9B . 1.385(7) ?
C9B H9B . 0.9500 ?
C8A H8A . 0.9500 ?
C8A C9A . 1.392(7) ?
C9A H9A . 0.9500 ?

loop_
_geom_hbond_atom_site_label_D
_geom_hbond_atom_site_label_H
_geom_hbond_atom_site_label_A
_geom_hbond_site_symmetry_A
_geom_hbond_distance_DH
_geom_hbond_distance_HA
_geom_hbond_distance_DA
_geom_hbond_angle_DHA
_geom_hbond_publ_flag
O1B H1B N1B . 0.854(19) 1.82(3) 2.578(3) 146(4) yes
O1A H1A N1A . 0.87(2) 1.76(3) 2.566(4) 153(6) yes
N2B H2BA O2A 4_566 0.87(5) 2.20(5) 2.878(4) 135(4) yes
N2B H2BB O3A 4_666 0.87(5) 2.13(5) 2.908(6) 149(4) yes
N2A H2AA O3B . 0.89(5) 2.05(5) 2.929(6) 171(5) yes
N2A H2AB O2B 1_455 0.92(5) 2.13(5) 2.742(5) 124(4) yes
C13B H13B O2B . 0.95 2.57 2.928(4) 102.7 yes
C8B H8B O1B 1_455 0.95 2.76 3.191(6) 108.6 yes
C3B H3B O2A 3_666 0.95 2.55 3.496(4) 176 yes
C14B H14B O1B 3_766 0.95 2.59 3.515(4) 165 yes
C14A H14A O1A 3_656 0.95 2.48 3.419(5) 170 yes
C9A H9A Cg5 4_465 0.95 2.62 3.331(3) 132 yes
C9B H9B Cg4 4_566 0.95 2.77 3.331(5) 119 yes
C9B H9B Cg3 4_566 0.95 2.91 3.470(5) 119 yes
C5A H5A Cg6 4_465 0.95 2.89 3.566(4) 129 yes

loop_
_geom_torsion_atom_site_label_1
_geom_torsion_atom_site_label_2
_geom_torsion_atom_site_label_3
_geom_torsion_atom_site_label_4
_geom_torsion_site_symmetry_1
_geom_torsion_site_symmetry_2
_geom_torsion_site_symmetry_3
_geom_torsion_site_symmetry_4
_geom_torsion
_geom_torsion_publ_flag
S1B C12B C13B C14B . . . . 178.4(3) ?
S1A C12A C13A C14A . . . . -175.7(3) ?
S1A C12A C11A C10A . . . . 176.4(3) ?
O1B C1B C2B C3B . . . . 178.9(3) ?
O2B S1B C12B C11B . . . . 164.4(3) ?
O2B S1B C12B C13B . . . . -15.0(3) ?
O1A C1A C2A C3A . . . . 178.5(3) ?
O3B S1B C12B C11B . . . . 34.7(3) ?
O3B S1B C12B C13B . . . . -144.7(3) ?
N1B C15B C10B C11B . . . . 178.6(3) ?
N1B C15B C10B C9B . . . . 1.4(5) ?
N1B C15B C14B C13B . . . . -180.0(3) ?
N1B C7B C6B C1B . . . . 2.3(5) ?
N1B C7B C6B C5B . . . . -177.4(3) ?
N1B C7B C8B C9B . . . . -1.2(7) ?
O2A S1A C12A C13A . . . . 25.1(3) ?
O2A S1A C12A C11A . . . . -153.1(3) ?
O3A S1A C12A C13A . . . . 152.7(3) ?
O3A S1A C12A C11A . . . . -25.5(4) ?
N1A C7A C6A C1A . . . . 1.7(5) ?
N1A C7A C6A C5A . . . . -177.7(3) ?
N1A C7A C8A C9A . . . . 0.4(7) ?
N1A C15A C14A C13A . . . . 175.2(3) ?
N1A C15A C10A C11A . . . . -174.5(3) ?
N1A C15A C10A C9A . . . . 4.5(6) ?
N2B S1B C12B C11B . . . . -79.9(3) ?
N2B S1B C12B C13B . . . . 100.7(3) ?
C15B N1B C7B C6B . . . . 178.4(3) ?
C15B N1B C7B C8B . . . . 1.6(5) ?
C15B C10B C11B C12B . . . . 1.3(5) ?
C15B C10B C9B C8B . . . . -1.0(7) ?
C7B N1B C15B C10B . . . . -1.8(5) ?
C7B N1B C15B C14B . . . . 177.6(3) ?
C7B C6B C1B O1B . . . . 1.7(5) ?
C7B C6B C1B C2B . . . . -179.3(3) ?
C7B C6B C5B C4B . . . . 179.4(3) ?
C7B C8B C9B C10B . . . . 0.9(8) ?
C10B C15B C14B C13B . . . . -0.5(5) ?
C10B C11B C12B S1B . . . . -179.8(3) ?
C10B C11B C12B C13B . . . . -0.4(5) ?
C11B C10B C9B C8B . . . . -178.0(4) ?
C11B C12B C13B C14B . . . . -1.0(5) ?
C12B C13B C14B C15B . . . . 1.4(5) ?
C7A N1A C15A C14A . . . . 179.1(3) ?
C7A N1A C15A C10A . . . . -1.9(5) ?
C7A C6A C1A O1A . . . . 1.4(5) ?
C7A C6A C1A C2A . . . . -178.9(3) ?
C7A C6A C5A C4A . . . . -179.9(3) ?
C7A C8A C9A C10A . . . . 2.4(8) ?
C6B C7B C8B C9B . . . . -177.9(4) ?
C6B C1B C2B C3B . . . . -0.2(5) ?
C6B C5B C4B C3B . . . . 0.0(5) ?
C1B C6B C5B C4B . . . . -0.3(5) ?
C1B C2B C3B C4B . . . . -0.1(5) ?
C6A C7A C8A C9A . . . . -176.4(4) ?
C6A C1A C2A C3A . . . . -1.2(5) ?
C6A C5A C4A C3A . . . . -1.2(6) ?
C5B C6B C1B O1B . . . . -178.6(3) ?
C5B C6B C1B C2B . . . . 0.4(5) ?
C14B C15B C10B C11B . . . . -0.8(5) ?
C14B C15B C10B C9B . . . . -178.0(4) ?
N2A S1A C12A C13A . . . . -90.0(4) ?
N2A S1A C12A C11A . . . . 91.8(4) ?
C1A C6A C5A C4A . . . . 0.8(5) ?
C2B C3B C4B C5B . . . . 0.2(5) ?
C15A N1A C7A C6A . . . . 176.3(3) ?
C15A N1A C7A C8A . . . . -0.6(6) ?
C15A C14A C13A C12A . . . . 0.3(6) ?
C15A C10A C9A C8A . . . . -4.6(7) ?
C5A C6A C1A O1A . . . . -179.3(3) ?
C5A C6A C1A C2A . . . . 0.4(5) ?
C12A C11A C10A C15A . . . . -1.7(6) ?
C12A C11A C10A C9A . . . . 179.4(4) ?
C14A C15A C10A C11A . . . . 4.5(6) ?
C14A C15A C10A C9A . . . . -176.5(4) ?
C2A C3A C4A C5A . . . . 0.5(6) ?
C13A C12A C11A C10A . . . . -1.8(6) ?
C4A C3A C2A C1A . . . . 0.7(6) ?
C11A C12A C13A C14A . . . . 2.5(6) ?
C11A C10A C9A C8A . . . . 174.3(5) ?
C10A C15A C14A C13A . . . . -3.8(6) ?
C8B C7B C6B C1B . . . . 179.0(4) ?
C8B C7B C6B C5B . . . . -0.7(5) ?
C9B C10B C11B C12B . . . . 178.1(4) ?
C8A C7A C6A C1A . . . . 178.5(4) ?
C8A C7A C6A C5A . . . . -0.8(6) ?

_cod_database_fobs_code 2244056
